data_7037426
loop_
_publ_author_name
'Passarelli, Vincenzo'
'P\'erez-Torrente, Jes\'us J'
'Oro, Luis A.'

_publ_section_title
;
 En route to phosphonato iridium(i) complexes: the decisive effect of an
 intramolecular hydrogen bond.
;
_journal_issue 3
_journal_name_full 'Dalton transactions (Cambridge, England : 2003)'
_journal_page_first 951
_journal_page_last 962
_journal_paper_doi 10.1039/c5dt04038h
_journal_volume 45
_journal_year 2016
_chemical_formula_moiety 'C55 H55 F4 Ir N2 O3 P3 Si 1+, Cl 1-, (C H Cl3)6'
_chemical_formula_sum 'C61 H61 Cl19 F4 Ir N2 O3 P3 Si'
_chemical_formula_weight 1932.86
_space_group_crystal_system monoclinic
_space_group_IT_number 14
_space_group_name_Hall '-P 2yn'
_space_group_name_H-M_alt 'P 1 21/n 1'
_symmetry_space_group_name_Hall '-P 2yn'
_symmetry_space_group_name_H-M 'P 1 21/n 1'
_atom_sites_solution_hydrogens geom
_atom_sites_solution_primary heavy
_atom_sites_solution_secondary difmap
_audit_creation_method SHELXL-2014/7
_audit_update_record
;
2015-10-13 deposited with the CCDC.
2015-11-20 downloaded from the CCDC.
;
_cell_angle_alpha 90
_cell_angle_beta 98.969(2)
_cell_angle_gamma 90
_cell_formula_units_Z 4
_cell_length_a 13.1710(16)
_cell_length_b 15.823(2)
_cell_length_c 38.136(5)
_cell_measurement_reflns_used 9982
_cell_measurement_temperature 210(2)
_cell_measurement_theta_max 26.332
_cell_measurement_theta_min 2.161
_cell_volume 7850.5(17)
_computing_cell_refinement 'SAINT+ v. 6.45 (Bruker AXS, 2003)'
_computing_data_collection 'SMART v. 5.611 (Bruker AXS, 2000)'
_computing_data_reduction 'SAINT+ v. 6.45 (Bruker AXS, 2003)'
_computing_molecular_graphics 'XP program, SHELXTL v6.12, Bruker2000'
_computing_publication_material 'XCIF program, SHELXTLv6.12, BrukerAXS'
_computing_structure_refinement 'SHELXL-2014/7 (Sheldrick, 2014)'
_computing_structure_solution 'SHELXS-97 (Sheldrick, 1990)'
_diffrn_ambient_temperature 210(2)
_diffrn_detector_area_resol_mean 8.26
_diffrn_measured_fraction_theta_full 1.000
_diffrn_measured_fraction_theta_max 1.000
_diffrn_measurement_device_type 'Bruker SMART APEX CCD system'
_diffrn_measurement_method '\w rotations with narrow frames'
_diffrn_radiation_monochromator graphite
_diffrn_radiation_source 'fine-focus sealed tube'
_diffrn_radiation_type MoK\a
_diffrn_radiation_wavelength 0.71073
_diffrn_reflns_av_R_equivalents 0.0653
_diffrn_reflns_av_unetI/netI 0.0542
_diffrn_reflns_laue_measured_fraction_full 1.000
_diffrn_reflns_laue_measured_fraction_max 1.000
_diffrn_reflns_limit_h_max 16
_diffrn_reflns_limit_h_min -16
_diffrn_reflns_limit_k_max 20
_diffrn_reflns_limit_k_min -20
_diffrn_reflns_limit_l_max 45
_diffrn_reflns_limit_l_min -48
_diffrn_reflns_number 82649
_diffrn_reflns_point_group_measured_fraction_full 1.000
_diffrn_reflns_point_group_measured_fraction_max 1.000
_diffrn_reflns_theta_full 25.000
_diffrn_reflns_theta_max 27.102
_diffrn_reflns_theta_min 1.396
_exptl_absorpt_coefficient_mu 2.476
_exptl_absorpt_correction_T_max 0.862
_exptl_absorpt_correction_T_min 0.646
_exptl_absorpt_correction_type multi-scan
_exptl_absorpt_process_details
;
 SADABS: Area-Detector Absorption Correction. (1996)  Bruker-AXS 
 within SAINT+ package, v. 6.45.   
;
_exptl_crystal_colour yellow
_exptl_crystal_density_diffrn 1.635
_exptl_crystal_description prism
_exptl_crystal_F_000 3840
_exptl_crystal_size_max 0.250
_exptl_crystal_size_mid 0.140
_exptl_crystal_size_min 0.060
_refine_diff_density_max 1.767
_refine_diff_density_min -1.309
_refine_diff_density_rms 0.137
_refine_ls_extinction_method none
_refine_ls_goodness_of_fit_ref 1.029
_refine_ls_hydrogen_treatment constr
_refine_ls_matrix_type full
_refine_ls_number_parameters 848
_refine_ls_number_reflns 17319
_refine_ls_number_restraints 12
_refine_ls_restrained_S_all 1.029
_refine_ls_R_factor_all 0.0756
_refine_ls_R_factor_gt 0.0504
_refine_ls_shift/su_max 0.003
_refine_ls_shift/su_mean 0.000
_refine_ls_structure_factor_coef Fsqd
_refine_ls_weighting_details 'w=1/[\s^2^(Fo^2^)+(0.0703P)^2^+22.6673P] where P=(Fo^2^+2Fc^2^)/3'
_refine_ls_weighting_scheme calc
_refine_ls_wR_factor_gt 0.1269
_refine_ls_wR_factor_ref 0.1397
_reflns_Friedel_coverage 0.000
_reflns_number_gt 12977
_reflns_number_total 17319
_reflns_threshold_expression 'I > 2\s(I)'
_cod_data_source_file c5dt04038h2.cif
_cod_data_source_block 3Cl
_cod_depositor_comments 'Adding full bibliography for 7037426--7037429.cif.'
_cod_original_cell_volume 7850.7(17)
_cod_database_code 7037426
_shelx_shelxl_version_number 2014/7
_shelx_space_group_comment
;
The symmetry employed for this shelxl refinement is uniquely defined
by the following loop, which should always be used as a source of
symmetry information in preference to the above space-group names.
They are only intended as comments.
;

loop_
_space_group_symop_operation_xyz
'x, y, z'
'-x+1/2, y+1/2, -z+1/2'
'-x, -y, -z'
'x-1/2, -y-1/2, z-1/2'

loop_
_atom_site_label
_atom_site_type_symbol
_atom_site_fract_x
_atom_site_fract_y
_atom_site_fract_z
_atom_site_U_iso_or_equiv
_atom_site_adp_type
_atom_site_occupancy
_atom_site_site_symmetry_order
_atom_site_calc_flag
_atom_site_refinement_flags_posn
_atom_site_refinement_flags_adp
_atom_site_refinement_flags_occupancy
_atom_site_disorder_assembly
_atom_site_disorder_group
CX2A C 0.3448(14) 0.4644(10) 0.9333(3) 0.082(5) Uiso 0.657(10) 1 d D . P A 1
HX2A H 0.2871 0.4242 0.9331 0.098 Uiso 0.657(10) 1 calc R U P A 1
Cl4A Cl 0.4581(3) 0.4093(3) 0.93962(14) 0.0885(16) Uiso 0.657(10) 1 d D . P A 1
Cl5A Cl 0.3443(6) 0.5362(4) 0.96846(16) 0.125(2) Uiso 0.657(10) 1 d D . P A 1
Cl6A Cl 0.3324(5) 0.5152(5) 0.89241(18) 0.124(2) Uiso 0.657(10) 1 d D . P A 1
CX2B C 0.3241(19) 0.475(2) 0.9401(5) 0.072(9) Uiso 0.343(10) 1 d D . P A 2
HX2B H 0.2797 0.4255 0.9337 0.086 Uiso 0.343(10) 1 calc R U P A 2
Cl4B Cl 0.3041(8) 0.5491(7) 0.9056(3) 0.101(4) Uiso 0.343(10) 1 d D . P A 2
Cl5B Cl 0.4509(9) 0.4416(9) 0.9548(4) 0.123(4) Uiso 0.343(10) 1 d D . P A 2
Cl6B Cl 0.2809(17) 0.5297(11) 0.9745(4) 0.182(7) Uiso 0.343(10) 1 d D . P A 2
C81 C 0.2429(5) 0.4031(4) 0.1565(2) 0.0517(18) Uani 1 1 d . . . B 2
H1A H 0.3004 0.4418 0.1614 0.078 Uiso 1 1 calc R U . B 2
H1B H 0.1823 0.4288 0.1635 0.078 Uiso 1 1 calc R U . B 2
H1C H 0.2299 0.3905 0.1313 0.078 Uiso 1 1 calc R U . B 2
C82 C 0.2785(5) 0.3294(5) 0.22990(18) 0.0497(18) Uani 1 1 d . . . B 2
H2A H 0.2920 0.2782 0.2438 0.075 Uiso 1 1 calc R U . B 2
H2B H 0.2132 0.3531 0.2337 0.075 Uiso 1 1 calc R U . B 2
H2C H 0.3328 0.3700 0.2372 0.075 Uiso 1 1 calc R U . B 2
C27 C 0.0470(4) 0.1973(4) 0.10552(13) 0.0289(12) Uani 1 1 d . . . B 2
C28 C 0.0283(5) 0.2828(4) 0.10197(16) 0.0367(14) Uani 1 1 d . . . B 2
H28 H 0.0736 0.3212 0.1152 0.044 Uiso 1 1 calc R U . B 2
C29 C -0.0568(5) 0.3132(5) 0.07910(18) 0.0448(16) Uani 1 1 d . . . B 2
H29 H -0.0697 0.3716 0.0776 0.054 Uiso 1 1 calc R U . B 2
C30 C -0.1209(5) 0.2590(5) 0.05898(18) 0.0489(18) Uani 1 1 d . . . B 2
H30 H -0.1773 0.2799 0.0432 0.059 Uiso 1 1 calc R U . B 2
C31 C -0.1032(5) 0.1721(5) 0.06166(17) 0.0465(17) Uani 1 1 d . . . B 2
H31 H -0.1477 0.1345 0.0477 0.056 Uiso 1 1 calc R U . B 2
C32 C -0.0201(5) 0.1413(4) 0.08497(16) 0.0390(14) Uani 1 1 d . . . B 2
H32 H -0.0086 0.0828 0.0870 0.047 Uiso 1 1 calc R U . B 2
C21 C 0.1154(4) 0.0624(4) 0.15342(14) 0.0277(12) Uani 1 1 d . . . B 2
C22 C 0.1838(4) -0.0016(4) 0.16484(14) 0.0315(12) Uani 1 1 d . . . B 2
H22 H 0.2522 0.0034 0.1609 0.038 Uiso 1 1 calc R U . B 2
C23 C 0.1546(5) -0.0731(4) 0.18192(16) 0.0432(15) Uani 1 1 d . . . B 2
H23 H 0.2027 -0.1158 0.1895 0.052 Uiso 1 1 calc R U . B 2
C24 C 0.0541(6) -0.0807(5) 0.18770(18) 0.0543(19) Uani 1 1 d . . . B 2
H24 H 0.0338 -0.1284 0.1995 0.065 Uiso 1 1 calc R U . B 2
C25 C -0.0169(6) -0.0180(5) 0.17613(18) 0.0506(18) Uani 1 1 d . . . B 2
H25 H -0.0856 -0.0240 0.1797 0.061 Uiso 1 1 calc R U . B 2
C26 C 0.0132(5) 0.0534(4) 0.15929(15) 0.0362(14) Uani 1 1 d . . . B 2
H26 H -0.0350 0.0960 0.1518 0.043 Uiso 1 1 calc R U . B 2
C41 C 0.5533(4) 0.1862(4) 0.14754(14) 0.0296(12) Uani 1 1 d . . . B 2
C42 C 0.5756(4) 0.2198(4) 0.11640(15) 0.0352(13) Uani 1 1 d . . . B 2
H42 H 0.5213 0.2337 0.0982 0.042 Uiso 1 1 calc R U . B 2
C43 C 0.6755(5) 0.2337(5) 0.11107(17) 0.0440(16) Uani 1 1 d . . . B 2
H43 H 0.6888 0.2579 0.0898 0.053 Uiso 1 1 calc R U . B 2
C44 C 0.7558(5) 0.2117(5) 0.13726(19) 0.0506(18) Uani 1 1 d . . . B 2
H44 H 0.8241 0.2194 0.1336 0.061 Uiso 1 1 calc R U . B 2
C45 C 0.7351(5) 0.1787(5) 0.16844(19) 0.0492(18) Uani 1 1 d . . . B 2
H45 H 0.7897 0.1640 0.1863 0.059 Uiso 1 1 calc R U . B 2
C46 C 0.6347(4) 0.1666(4) 0.17406(16) 0.0373(14) Uani 1 1 d . . . B 2
H46 H 0.6216 0.1450 0.1959 0.045 Uiso 1 1 calc R U . B 2
C47 C 0.4322(4) 0.0915(4) 0.18943(14) 0.0291(12) Uani 1 1 d . . . B 2
C52 C 0.4910(5) 0.0188(4) 0.18754(18) 0.0406(15) Uani 1 1 d . . . B 2
H52 H 0.5289 0.0120 0.1688 0.049 Uiso 1 1 calc R U . B 2
C51 C 0.4938(6) -0.0432(5) 0.2132(2) 0.056(2) Uani 1 1 d . . . B 2
H51 H 0.5323 -0.0926 0.2114 0.067 Uiso 1 1 calc R U . B 2
C50 C 0.4412(6) -0.0338(5) 0.2413(2) 0.062(2) Uani 1 1 d . . . B 2
H50 H 0.4450 -0.0758 0.2589 0.074 Uiso 1 1 calc R U . B 2
C49 C 0.3835(6) 0.0365(5) 0.24354(19) 0.056(2) Uani 1 1 d . . . B 2
H49 H 0.3464 0.0428 0.2625 0.067 Uiso 1 1 calc R U . B 2
C48 C 0.3790(5) 0.0994(4) 0.21787(16) 0.0380(14) Uani 1 1 d . . . B 2
H48 H 0.3392 0.1480 0.2198 0.046 Uiso 1 1 calc R U . B 2
C61 C 0.0993(4) 0.2257(4) 0.19332(14) 0.0315(13) Uani 1 1 d . . . B 2
C66 C 0.0190(5) 0.2844(4) 0.18872(16) 0.0373(14) Uani 1 1 d . . . B 2
H66 H 0.0148 0.3244 0.1703 0.045 Uiso 1 1 calc R U . B 2
C65 C -0.0544(5) 0.2838(5) 0.21112(18) 0.0455(17) Uani 1 1 d . . . B 2
H65 H -0.1084 0.3232 0.2075 0.055 Uiso 1 1 calc R U . B 2
C64 C -0.0497(5) 0.2267(5) 0.23847(17) 0.0450(17) Uani 1 1 d . . . B 2
C63 C 0.0302(6) 0.1693(5) 0.24326(18) 0.0491(17) Uani 1 1 d . . . B 2
H63 H 0.0344 0.1297 0.2618 0.059 Uiso 1 1 calc R U . B 2
C62 C 0.1050(5) 0.1693(5) 0.22093(15) 0.0397(15) Uani 1 1 d . . . B 2
H62 H 0.1595 0.1304 0.2248 0.048 Uiso 1 1 calc R U . B 2
C67 C -0.1309(6) 0.2250(6) 0.2627(2) 0.069(3) Uani 1 1 d . . . B 2
H67A H -0.1072 0.2576 0.2839 0.104 Uiso 1 1 calc R U . B 2
H67B H -0.1432 0.1671 0.2692 0.104 Uiso 1 1 calc R U . B 2
H67C H -0.1942 0.2494 0.2504 0.104 Uiso 1 1 calc R U . B 2
C71 C 0.4800(4) 0.3103(4) 0.19589(14) 0.0278(12) Uani 1 1 d . . . B 2
C72 C 0.5233(4) 0.2885(4) 0.23000(15) 0.0328(13) Uani 1 1 d . . . B 2
H72 H 0.4988 0.2409 0.2408 0.039 Uiso 1 1 calc R U . B 2
C73 C 0.6023(5) 0.3358(4) 0.24833(17) 0.0398(15) Uani 1 1 d . . . B 2
H73 H 0.6312 0.3198 0.2715 0.048 Uiso 1 1 calc R U . B 2
C74 C 0.6398(5) 0.4070(4) 0.23315(18) 0.0439(16) Uani 1 1 d . . . B 2
C75 C 0.5965(6) 0.4276(5) 0.19861(19) 0.0524(18) Uani 1 1 d . . . B 2
H75 H 0.6215 0.4749 0.1877 0.063 Uiso 1 1 calc R U . B 2
C76 C 0.5176(5) 0.3804(4) 0.17978(17) 0.0406(15) Uani 1 1 d . . . B 2
H76 H 0.4897 0.3955 0.1564 0.049 Uiso 1 1 calc R U . B 2
C77 C 0.7235(6) 0.4603(6) 0.2543(2) 0.069(2) Uani 1 1 d . . . B 2
H77A H 0.7827 0.4622 0.2420 0.104 Uiso 1 1 calc R U . B 2
H77B H 0.7434 0.4356 0.2776 0.104 Uiso 1 1 calc R U . B 2
H77C H 0.6980 0.5172 0.2567 0.104 Uiso 1 1 calc R U . B 2
C5 C 0.2087(5) 0.0343(4) 0.07521(17) 0.0409(16) Uani 1 1 d . . . B 2
H5 H 0.1344 0.0295 0.0764 0.049 Uiso 1 1 calc R U . B 2
C4 C 0.2418(5) 0.0857(4) 0.05073(15) 0.0366(14) Uani 1 1 d . . . B 2
H4 H 0.1925 0.1179 0.0335 0.044 Uiso 1 1 calc R U . B 2
C3 C 0.3461(5) 0.0586(4) 0.04175(15) 0.0342(13) Uani 1 1 d . . . B 2
H3 H 0.3707 0.0956 0.0239 0.041 Uiso 1 1 calc R U . B 2
C2 C 0.4091(4) 0.0677(4) 0.07882(15) 0.0329(13) Uani 1 1 d . . . B 2
H2 H 0.4829 0.0826 0.0818 0.039 Uiso 1 1 calc R U . B 2
C1 C 0.3707(5) 0.0142(4) 0.10400(16) 0.0396(15) Uani 1 1 d . . . B 2
H1 H 0.4177 -0.0075 0.1248 0.047 Uiso 1 1 calc R U . B 2
C6 C 0.2800(5) -0.0378(4) 0.08753(16) 0.0426(16) Uani 1 1 d . . . B 2
H6 H 0.2532 -0.0747 0.1049 0.051 Uiso 1 1 calc R U . B 2
C7 C 0.3080(5) -0.0863(4) 0.05612(16) 0.0373(14) Uani 1 1 d . . . B 2
C8 C 0.3071(6) -0.1721(5) 0.05115(18) 0.0487(17) Uani 1 1 d . . . B 2
C9 C 0.3411(6) -0.2064(5) 0.0217(2) 0.0538(19) Uani 1 1 d . . . B 2
C10 C 0.3742(5) -0.1548(5) -0.00297(18) 0.0503(19) Uani 1 1 d . . . B 2
C11 C 0.3734(5) -0.0682(4) 0.00147(16) 0.0407(15) Uani 1 1 d . . . B 2
C12 C 0.3426(4) -0.0333(4) 0.03130(14) 0.0329(13) Uani 1 1 d . . . B 2
C91 C 0.3844(7) 0.4238(5) 0.0839(2) 0.067(2) Uani 1 1 d . . . B 2
H91A H 0.3193 0.4446 0.0714 0.101 Uiso 1 1 calc R U . B 2
H91B H 0.4345 0.4228 0.0677 0.101 Uiso 1 1 calc R U . B 2
H91C H 0.4085 0.4607 0.1037 0.101 Uiso 1 1 calc R U . B 2
C92 C 0.1377(6) 0.2917(5) 0.02846(19) 0.0556(19) Uani 1 1 d . . . B 2
H92A H 0.1729 0.2817 0.0083 0.083 Uiso 1 1 calc R U . B 2
H92B H 0.0863 0.3355 0.0225 0.083 Uiso 1 1 calc R U . B 2
H92C H 0.1046 0.2400 0.0344 0.083 Uiso 1 1 calc R U . B 2
C93 C 0.3805(7) 0.3054(5) 0.0131(2) 0.062(2) Uani 1 1 d . . . B 2
H93A H 0.3263 0.3474 0.0104 0.093 Uiso 1 1 calc R U . B 2
H93B H 0.3775 0.2736 -0.0088 0.093 Uiso 1 1 calc R U . B 2
H93C H 0.4467 0.3333 0.0185 0.093 Uiso 1 1 calc R U . B 2
O1 O 0.3709(4) 0.3398(3) 0.09672(12) 0.0441(11) Uani 1 1 d . . . B 2
O2 O 0.2111(3) 0.3184(3) 0.05847(11) 0.0430(11) Uani 1 1 d . . . B 2
O3 O 0.3673(3) 0.2483(3) 0.04180(11) 0.0432(11) Uani 1 1 d . . . B 2
F1 F 0.2762(5) -0.2245(3) 0.07508(13) 0.0859(17) Uani 1 1 d . . . B 2
F2 F 0.3422(4) -0.2909(3) 0.01714(13) 0.0775(15) Uani 1 1 d . . . B 2
F3 F 0.4063(4) -0.1886(3) -0.03172(12) 0.0769(15) Uani 1 1 d . . . B 2
F4 F 0.4066(4) -0.0199(3) -0.02340(11) 0.0726(14) Uani 1 1 d . . . B 2
Si1 Si 0.27349(12) 0.30424(10) 0.18177(4) 0.0310(3) Uani 1 1 d . . . B 2
P1 P 0.16276(10) 0.15900(9) 0.13486(3) 0.0230(3) Uani 1 1 d . . . B 2
P2 P 0.41969(10) 0.17376(9) 0.15500(3) 0.0235(3) Uani 1 1 d . . . B 2
P3 P 0.31005(11) 0.26594(10) 0.07479(4) 0.0293(3) Uani 1 1 d . . . B 2
Cl19 Cl 0.17855(16) 0.30284(14) 0.92627(6) 0.0654(5) Uani 1 1 d . . . C 2
Ir1 Ir 0.30393(2) 0.13997(2) 0.10539(2) 0.02181(7) Uani 1 1 d . . . B 2
N1 N 0.1784(3) 0.2261(3) 0.17040(11) 0.0258(10) Uani 1 1 d . . . B 2
N2 N 0.3943(3) 0.2633(3) 0.17624(11) 0.0257(9) Uani 1 1 d . . . B 2
CX1 C 0.3177(9) 0.1411(8) 0.8881(3) 0.096(4) Uani 1 1 d . . . D 2
HX1 H 0.2611 0.1645 0.8994 0.116 Uiso 1 1 calc R U . D 2
Cl1 Cl 0.2948(3) 0.0287(3) 0.88125(12) 0.1479(16) Uani 1 1 d . . . D 2
Cl2 Cl 0.3102(5) 0.1838(5) 0.84819(12) 0.223(3) Uani 1 1 d . . . D 2
Cl3 Cl 0.4272(3) 0.1488(3) 0.91732(13) 0.1514(17) Uani 1 1 d . . . D 2
CX3A C 0.9641(16) 0.4061(13) 0.9423(5) 0.097(9) Uiso 0.607(8) 1 d D . P E 1
HX3A H 1.0060 0.3642 0.9316 0.116 Uiso 0.607(8) 1 calc R U P E 1
Cl7A Cl 0.8939(6) 0.3551(5) 0.97138(19) 0.120(2) Uiso 0.607(8) 1 d D . P E 1
Cl8A Cl 1.0443(6) 0.4819(5) 0.9654(2) 0.158(3) Uiso 0.607(8) 1 d D . P E 1
Cl9A Cl 0.8749(7) 0.4532(7) 0.9089(3) 0.183(4) Uiso 0.607(8) 1 d D . P E 1
CX3B C 0.955(3) 0.3968(10) 0.9349(5) 0.085(12) Uiso 0.393(8) 1 d D . P E 2
HX3B H 1.0296 0.3932 0.9336 0.102 Uiso 0.393(8) 1 calc R U P E 2
Cl7B Cl 0.9202(6) 0.3283(5) 0.9657(2) 0.077(2) Uiso 0.393(8) 1 d D . P E 2
Cl8B Cl 0.9109(9) 0.5007(8) 0.9308(3) 0.142(4) Uiso 0.393(8) 1 d D . P E 2
Cl9B Cl 0.8809(14) 0.3572(11) 0.8967(5) 0.213(8) Uiso 0.393(8) 1 d D . P E 2
CX4 C 0.3368(13) 0.6886(8) 0.1514(4) 0.132(5) Uani 1 1 d . . . . .
HX4 H 0.2969 0.6927 0.1272 0.159 Uiso 1 1 calc R U . . .
Cl10 Cl 0.2577(5) 0.6526(4) 0.18165(14) 0.194(2) Uani 1 1 d . . . . .
Cl11 Cl 0.4362(5) 0.6189(3) 0.15193(16) 0.190(2) Uani 1 1 d . . . . .
Cl12 Cl 0.3847(3) 0.7883(2) 0.16596(12) 0.1362(14) Uani 1 1 d . . . . .
CX5 C 0.9458(6) 0.8671(5) 0.05215(19) 0.0529(18) Uani 1 1 d . . . . .
HX5 H 0.9216 0.8079 0.0499 0.063 Uiso 1 1 calc R U . . .
Cl13 Cl 1.0267(2) 0.8854(2) 0.02074(7) 0.0896(8) Uani 1 1 d . . . . .
Cl14 Cl 1.0099(2) 0.88308(17) 0.09505(6) 0.0872(8) Uani 1 1 d . . . . .
Cl15 Cl 0.8391(2) 0.9342(2) 0.04297(7) 0.0957(8) Uani 1 1 d . . . . .
CX6 C 0.8949(8) 0.6185(6) 0.1589(3) 0.079(3) Uani 1 1 d . . . . .
HX6 H 0.8594 0.6361 0.1352 0.095 Uiso 1 1 calc R U . . .
Cl17 Cl 0.9897(4) 0.6895(3) 0.17408(13) 0.1701(18) Uani 1 1 d . . . . .
Cl16 Cl 0.9447(4) 0.5173(3) 0.15651(13) 0.172(2) Uani 1 1 d . . . . .
Cl18 Cl 0.8102(5) 0.6181(4) 0.18849(17) 0.209(3) Uani 1 1 d . . . . .

loop_
_atom_site_aniso_label
_atom_site_aniso_U_11
_atom_site_aniso_U_22
_atom_site_aniso_U_33
_atom_site_aniso_U_23
_atom_site_aniso_U_13
_atom_site_aniso_U_12
C81 0.039(4) 0.027(4) 0.088(5) 0.001(3) 0.006(4) 0.003(3)
C82 0.037(3) 0.063(5) 0.051(4) -0.033(4) 0.013(3) -0.002(3)
C27 0.027(3) 0.040(3) 0.020(2) 0.003(2) 0.004(2) 0.002(2)
C28 0.039(3) 0.036(3) 0.036(3) 0.001(3) 0.011(3) -0.001(3)
C29 0.041(4) 0.047(4) 0.046(4) 0.016(3) 0.006(3) 0.013(3)
C30 0.032(3) 0.076(5) 0.038(4) 0.014(3) 0.003(3) 0.008(3)
C31 0.030(3) 0.072(5) 0.035(3) -0.004(3) -0.002(3) 0.000(3)
C32 0.030(3) 0.050(4) 0.037(3) -0.005(3) 0.005(3) 0.002(3)
C21 0.030(3) 0.031(3) 0.024(3) -0.001(2) 0.009(2) -0.004(2)
C22 0.032(3) 0.035(3) 0.028(3) 0.001(2) 0.006(2) -0.004(3)
C23 0.054(4) 0.039(4) 0.036(3) 0.010(3) 0.004(3) -0.002(3)
C24 0.070(5) 0.052(4) 0.043(4) 0.015(3) 0.019(4) -0.019(4)
C25 0.047(4) 0.065(5) 0.043(4) 0.006(3) 0.017(3) -0.020(4)
C26 0.034(3) 0.043(4) 0.033(3) 0.000(3) 0.012(3) -0.006(3)
C41 0.020(3) 0.038(3) 0.030(3) -0.009(2) 0.003(2) 0.000(2)
C42 0.026(3) 0.048(4) 0.033(3) -0.003(3) 0.006(2) -0.003(3)
C43 0.037(3) 0.058(4) 0.040(3) -0.002(3) 0.013(3) -0.010(3)
C44 0.023(3) 0.075(5) 0.055(4) -0.010(4) 0.009(3) -0.008(3)
C45 0.022(3) 0.079(5) 0.046(4) -0.004(4) 0.002(3) -0.005(3)
C46 0.026(3) 0.056(4) 0.031(3) -0.007(3) 0.005(2) -0.005(3)
C47 0.023(3) 0.031(3) 0.031(3) 0.002(2) -0.003(2) -0.004(2)
C52 0.036(3) 0.038(4) 0.045(3) -0.003(3) -0.005(3) 0.000(3)
C51 0.044(4) 0.037(4) 0.079(5) 0.015(4) -0.013(4) 0.000(3)
C50 0.055(5) 0.057(5) 0.068(5) 0.039(4) -0.007(4) -0.010(4)
C49 0.050(4) 0.073(5) 0.044(4) 0.028(4) 0.006(3) -0.009(4)
C48 0.034(3) 0.044(4) 0.036(3) 0.007(3) 0.003(3) -0.004(3)
C61 0.026(3) 0.043(3) 0.027(3) -0.012(2) 0.005(2) -0.004(2)
C66 0.037(3) 0.037(4) 0.039(3) -0.011(3) 0.009(3) -0.003(3)
C65 0.029(3) 0.054(4) 0.055(4) -0.028(3) 0.013(3) -0.002(3)
C64 0.035(3) 0.065(5) 0.039(3) -0.020(3) 0.015(3) -0.013(3)
C63 0.050(4) 0.065(5) 0.034(3) -0.006(3) 0.013(3) -0.010(4)
C62 0.032(3) 0.057(4) 0.030(3) -0.003(3) 0.006(3) 0.003(3)
C67 0.059(5) 0.095(7) 0.065(5) -0.027(5) 0.043(4) -0.015(5)
C71 0.025(3) 0.028(3) 0.029(3) -0.006(2) 0.004(2) -0.002(2)
C72 0.031(3) 0.035(3) 0.031(3) -0.003(2) 0.002(2) -0.003(3)
C73 0.031(3) 0.052(4) 0.034(3) -0.008(3) -0.001(3) -0.001(3)
C74 0.035(3) 0.042(4) 0.053(4) -0.010(3) 0.002(3) -0.009(3)
C75 0.052(4) 0.048(4) 0.053(4) 0.006(3) -0.002(3) -0.024(4)
C76 0.036(3) 0.043(4) 0.039(3) 0.005(3) -0.003(3) -0.010(3)
C77 0.053(5) 0.073(6) 0.073(5) -0.007(5) -0.014(4) -0.029(4)
C5 0.032(3) 0.043(4) 0.051(4) -0.028(3) 0.015(3) -0.013(3)
C4 0.038(3) 0.039(4) 0.027(3) -0.013(3) -0.009(3) 0.001(3)
C3 0.039(3) 0.038(3) 0.027(3) -0.001(2) 0.012(2) -0.001(3)
C2 0.024(3) 0.041(4) 0.035(3) -0.012(3) 0.007(2) 0.004(2)
C1 0.050(4) 0.031(3) 0.034(3) -0.011(3) -0.004(3) 0.016(3)
C6 0.064(4) 0.034(3) 0.035(3) -0.007(3) 0.023(3) -0.006(3)
C7 0.040(3) 0.037(4) 0.034(3) -0.011(3) 0.006(3) -0.003(3)
C8 0.064(5) 0.042(4) 0.040(4) -0.012(3) 0.007(3) -0.006(4)
C9 0.053(4) 0.046(4) 0.059(5) -0.027(4) -0.001(4) 0.009(4)
C10 0.039(4) 0.073(6) 0.037(3) -0.026(3) 0.000(3) 0.011(3)
C11 0.042(3) 0.049(4) 0.032(3) -0.013(3) 0.008(3) -0.001(3)
C12 0.029(3) 0.044(4) 0.026(3) -0.009(2) 0.003(2) 0.001(3)
C91 0.091(6) 0.046(5) 0.062(5) 0.011(4) 0.002(5) -0.027(5)
C92 0.045(4) 0.070(5) 0.048(4) 0.012(4) -0.005(3) 0.009(4)
C93 0.075(5) 0.069(5) 0.050(4) 0.029(4) 0.030(4) 0.010(4)
O1 0.053(3) 0.035(3) 0.042(2) 0.0060(19) 0.001(2) -0.011(2)
O2 0.044(3) 0.046(3) 0.037(2) 0.011(2) 0.002(2) 0.012(2)
O3 0.049(3) 0.045(3) 0.039(2) 0.012(2) 0.018(2) 0.003(2)
F1 0.157(5) 0.040(3) 0.067(3) -0.014(2) 0.039(3) -0.022(3)
F2 0.103(4) 0.048(3) 0.081(3) -0.030(2) 0.011(3) 0.010(3)
F3 0.084(3) 0.094(4) 0.057(3) -0.042(3) 0.024(2) 0.011(3)
F4 0.096(4) 0.089(4) 0.041(2) -0.016(2) 0.035(2) -0.008(3)
Si1 0.0264(8) 0.0305(9) 0.0360(8) -0.0096(7) 0.0049(7) 0.0004(7)
P1 0.0210(6) 0.0273(7) 0.0212(6) -0.0012(5) 0.0047(5) -0.0003(5)
P2 0.0198(6) 0.0279(7) 0.0231(6) -0.0017(5) 0.0043(5) -0.0003(5)
P3 0.0306(7) 0.0308(8) 0.0270(7) 0.0052(6) 0.0057(6) -0.0015(6)
Cl19 0.0668(12) 0.0592(12) 0.0705(13) 0.0086(10) 0.0116(10) -0.0209(10)
Ir1 0.02079(10) 0.02566(11) 0.01956(10) -0.00073(8) 0.00502(7) -0.00133(9)
N1 0.020(2) 0.032(3) 0.026(2) -0.0099(19) 0.0059(18) -0.0026(19)
N2 0.024(2) 0.025(2) 0.027(2) -0.0037(18) 0.0014(18) -0.0030(19)
CX1 0.094(8) 0.132(10) 0.069(6) 0.010(6) 0.031(6) 0.045(7)
Cl1 0.125(3) 0.164(4) 0.160(3) -0.067(3) 0.037(3) -0.002(3)
Cl2 0.277(7) 0.306(7) 0.102(3) 0.073(4) 0.080(4) 0.101(6)
Cl3 0.091(2) 0.160(4) 0.182(4) -0.030(3) -0.044(3) 0.029(2)
CX4 0.197(16) 0.080(9) 0.115(10) 0.004(8) 0.010(10) 0.000(10)
Cl10 0.179(5) 0.252(7) 0.150(4) 0.011(4) 0.020(4) -0.071(4)
Cl11 0.227(6) 0.132(4) 0.214(5) -0.077(4) 0.046(4) 0.019(4)
Cl12 0.132(3) 0.080(2) 0.186(4) -0.015(2) -0.008(3) -0.004(2)
CX5 0.065(5) 0.049(4) 0.046(4) -0.003(3) 0.010(4) -0.020(4)
Cl13 0.0876(17) 0.117(2) 0.0711(14) -0.0014(14) 0.0337(13) -0.0200(16)
Cl14 0.116(2) 0.0911(18) 0.0486(11) 0.0004(11) -0.0062(12) -0.0479(16)
Cl15 0.0974(19) 0.105(2) 0.0853(17) -0.0024(15) 0.0160(15) 0.0268(16)
CX6 0.093(7) 0.079(7) 0.071(6) 0.004(5) 0.028(5) 0.002(6)
Cl17 0.175(4) 0.171(4) 0.158(4) -0.038(3) 0.006(3) -0.061(4)
Cl16 0.216(5) 0.111(3) 0.175(4) -0.026(3) -0.016(4) 0.072(3)
Cl18 0.251(6) 0.185(5) 0.238(6) -0.002(4) 0.183(5) -0.002(4)

loop_
_atom_type_symbol
_atom_type_description
_atom_type_scat_dispersion_real
_atom_type_scat_dispersion_imag
_atom_type_scat_source
C C 0.0033 0.0016 'International Tables Vol C Tables 4.2.6.8 and 6.1.1.4'
H H 0.0000 0.0000 'International Tables Vol C Tables 4.2.6.8 and 6.1.1.4'
O O 0.0106 0.0060 'International Tables Vol C Tables 4.2.6.8 and 6.1.1.4'
F F 0.0171 0.0103 'International Tables Vol C Tables 4.2.6.8 and 6.1.1.4'
Si Si 0.0817 0.0704 'International Tables Vol C Tables 4.2.6.8 and 6.1.1.4'
P P 0.1023 0.0942 'International Tables Vol C Tables 4.2.6.8 and 6.1.1.4'
Cl Cl 0.1484 0.1585 'International Tables Vol C Tables 4.2.6.8 and 6.1.1.4'
Ir Ir -1.4442 7.9887 'International Tables Vol C Tables 4.2.6.8 and 6.1.1.4'
N N 0.0061 0.0033 'International Tables Vol C Tables 4.2.6.8 and 6.1.1.4'

loop_
_geom_angle_atom_site_label_1
_geom_angle_atom_site_label_2
_geom_angle_atom_site_label_3
_geom_angle
Cl4A CX2A Cl6A 108.7(9)
Cl4A CX2A Cl5A 109.1(9)
Cl6A CX2A Cl5A 111.9(9)
Cl4A CX2A HX2A 109.0
Cl6A CX2A HX2A 109.0
Cl5A CX2A HX2A 109.0
Cl6B CX2B Cl4B 102.0(14)
Cl6B CX2B Cl5B 108.5(15)
Cl4B CX2B Cl5B 117.8(16)
Cl6B CX2B HX2B 109.4
Cl4B CX2B HX2B 109.4
Cl5B CX2B HX2B 109.4
Si1 C81 H1A 109.5
Si1 C81 H1B 109.5
H1A C81 H1B 109.5
Si1 C81 H1C 109.5
H1A C81 H1C 109.5
H1B C81 H1C 109.5
Si1 C82 H2A 109.5
Si1 C82 H2B 109.5
H2A C82 H2B 109.5
Si1 C82 H2C 109.5
H2A C82 H2C 109.5
H2B C82 H2C 109.5
C28 C27 C32 118.6(6)
C28 C27 P1 120.0(5)
C32 C27 P1 121.3(5)
C27 C28 C29 120.9(6)
C27 C28 H28 119.6
C29 C28 H28 119.6
C30 C29 C28 120.3(7)
C30 C29 H29 119.8
C28 C29 H29 119.8
C29 C30 C31 120.0(6)
C29 C30 H30 120.0
C31 C30 H30 120.0
C32 C31 C30 119.9(7)
C32 C31 H31 120.0
C30 C31 H31 120.0
C31 C32 C27 120.2(7)
C31 C32 H32 119.9
C27 C32 H32 119.9
C22 C21 C26 118.0(5)
C22 C21 P1 119.3(4)
C26 C21 P1 122.5(5)
C21 C22 C23 122.1(6)
C21 C22 H22 119.0
C23 C22 H22 119.0
C24 C23 C22 119.2(7)
C24 C23 H23 120.4
C22 C23 H23 120.4
C23 C24 C25 120.2(6)
C23 C24 H24 119.9
C25 C24 H24 119.9
C24 C25 C26 120.1(6)
C24 C25 H25 119.9
C26 C25 H25 119.9
C25 C26 C21 120.4(6)
C25 C26 H26 119.8
C21 C26 H26 119.8
C42 C41 C46 118.1(5)
C42 C41 P2 120.9(4)
C46 C41 P2 120.9(4)
C41 C42 C43 121.7(6)
C41 C42 H42 119.1
C43 C42 H42 119.1
C42 C43 C44 119.6(6)
C42 C43 H43 120.2
C44 C43 H43 120.2
C45 C44 C43 119.5(6)
C45 C44 H44 120.2
C43 C44 H44 120.2
C44 C45 C46 120.8(6)
C44 C45 H45 119.6
C46 C45 H45 119.6
C45 C46 C41 120.2(6)
C45 C46 H46 119.9
C41 C46 H46 119.9
C48 C47 C52 117.9(6)
C48 C47 P2 119.7(5)
C52 C47 P2 122.4(5)
C51 C52 C47 120.1(7)
C51 C52 H52 119.9
C47 C52 H52 119.9
C50 C51 C52 121.0(7)
C50 C51 H51 119.5
C52 C51 H51 119.5
C49 C50 C51 119.5(7)
C49 C50 H50 120.2
C51 C50 H50 120.2
C50 C49 C48 120.3(7)
C50 C49 H49 119.8
C48 C49 H49 119.8
C47 C48 C49 121.0(7)
C47 C48 H48 119.5
C49 C48 H48 119.5
C62 C61 C66 118.5(5)
C62 C61 N1 120.2(5)
C66 C61 N1 121.2(5)
C65 C66 C61 120.3(6)
C65 C66 H66 119.8
C61 C66 H66 119.8
C64 C65 C66 121.3(6)
C64 C65 H65 119.4
C66 C65 H65 119.4
C65 C64 C63 118.4(6)
C65 C64 C67 121.4(7)
C63 C64 C67 120.2(7)
C64 C63 C62 121.0(7)
C64 C63 H63 119.5
C62 C63 H63 119.5
C61 C62 C63 120.5(6)
C61 C62 H62 119.8
C63 C62 H62 119.8
C64 C67 H67A 109.5
C64 C67 H67B 109.5
H67A C67 H67B 109.5
C64 C67 H67C 109.5
H67A C67 H67C 109.5
H67B C67 H67C 109.5
C72 C71 C76 119.4(5)
C72 C71 N2 122.0(5)
C76 C71 N2 118.6(5)
C71 C72 C73 120.6(6)
C71 C72 H72 119.7
C73 C72 H72 119.7
C72 C73 C74 121.1(6)
C72 C73 H73 119.4
C74 C73 H73 119.4
C75 C74 C73 117.7(6)
C75 C74 C77 122.0(7)
C73 C74 C77 120.4(7)
C76 C75 C74 121.9(6)
C76 C75 H75 119.1
C74 C75 H75 119.1
C75 C76 C71 119.3(6)
C75 C76 H76 120.4
C71 C76 H76 120.4
C74 C77 H77A 109.5
C74 C77 H77B 109.5
H77A C77 H77B 109.5
C74 C77 H77C 109.5
H77A C77 H77C 109.5
H77B C77 H77C 109.5
C4 C5 C6 114.6(5)
C4 C5 Ir1 72.5(3)
C6 C5 Ir1 97.5(4)
C4 C5 H5 120.1
C6 C5 H5 120.1
Ir1 C5 H5 120.1
C5 C4 C3 112.4(6)
C5 C4 Ir1 72.9(3)
C3 C4 Ir1 95.9(3)
C5 C4 H4 121.1
C3 C4 H4 121.1
Ir1 C4 H4 121.1
C12 C3 C4 109.9(5)
C12 C3 C2 109.0(5)
C4 C3 C2 98.2(4)
C12 C3 H3 112.9
C4 C3 H3 112.9
C2 C3 H3 112.9
C1 C2 C3 111.5(5)
C1 C2 Ir1 71.3(3)
C3 C2 Ir1 100.8(3)
C1 C2 H2 120.6
C3 C2 H2 120.6
Ir1 C2 H2 120.6
C2 C1 C6 112.6(5)
C2 C1 Ir1 70.3(3)
C6 C1 Ir1 102.3(4)
C2 C1 H1 120.1
C6 C1 H1 120.1
Ir1 C1 H1 120.1
C1 C6 C5 97.6(5)
C1 C6 C7 109.4(5)
C5 C6 C7 110.7(5)
C1 C6 H6 112.7
C5 C6 H6 112.7
C7 C6 H6 112.7
C8 C7 C12 119.9(6)
C8 C7 C6 127.8(6)
C12 C7 C6 112.2(5)
F1 C8 C7 121.0(6)
F1 C8 C9 118.6(7)
C7 C8 C9 120.3(7)
F2 C9 C10 119.3(6)
F2 C9 C8 120.4(8)
C10 C9 C8 120.2(7)
F3 C10 C9 119.9(7)
F3 C10 C11 120.2(7)
C9 C10 C11 119.9(6)
F4 C11 C10 118.0(6)
F4 C11 C12 121.5(6)
C10 C11 C12 120.5(6)
C11 C12 C7 119.2(6)
C11 C12 C3 127.1(6)
C7 C12 C3 113.6(5)
O1 C91 H91A 109.5
O1 C91 H91B 109.5
H91A C91 H91B 109.5
O1 C91 H91C 109.5
H91A C91 H91C 109.5
H91B C91 H91C 109.5
O2 C92 H92A 109.5
O2 C92 H92B 109.5
H92A C92 H92B 109.5
O2 C92 H92C 109.5
H92A C92 H92C 109.5
H92B C92 H92C 109.5
O3 C93 H93A 109.5
O3 C93 H93B 109.5
H93A C93 H93B 109.5
O3 C93 H93C 109.5
H93A C93 H93C 109.5
H93B C93 H93C 109.5
C91 O1 P3 125.6(5)
C92 O2 P3 124.4(5)
C93 O3 P3 128.0(5)
N2 Si1 N1 109.4(2)
N2 Si1 C81 112.1(3)
N1 Si1 C81 112.1(3)
N2 Si1 C82 107.6(3)
N1 Si1 C82 107.8(3)
C81 Si1 C82 107.7(4)
N1 P1 C21 102.6(2)
N1 P1 C27 105.2(2)
C21 P1 C27 102.1(3)
N1 P1 Ir1 117.05(15)
C21 P1 Ir1 114.98(18)
C27 P1 Ir1 113.24(17)
N2 P2 C41 104.5(2)
N2 P2 C47 104.7(2)
C41 P2 C47 101.8(3)
N2 P2 Ir1 115.69(16)
C41 P2 Ir1 115.20(18)
C47 P2 Ir1 113.38(18)
O1 P3 O2 97.9(3)
O1 P3 O3 106.6(3)
O2 P3 O3 104.1(2)
O1 P3 Ir1 115.10(17)
O2 P3 Ir1 123.79(18)
O3 P3 Ir1 107.78(18)
C2 Ir1 C1 38.4(2)
C2 Ir1 C4 62.5(2)
C1 Ir1 C4 73.9(2)
C2 Ir1 C5 73.7(2)
C1 Ir1 C5 60.8(2)
C4 Ir1 C5 34.6(2)
C2 Ir1 P2 96.74(15)
C1 Ir1 P2 90.80(16)
C4 Ir1 P2 159.23(16)
C5 Ir1 P2 145.48(19)
C2 Ir1 P3 98.28(17)
C1 Ir1 P3 136.66(18)
C4 Ir1 P3 84.24(17)
C5 Ir1 P3 115.76(19)
P2 Ir1 P3 98.25(5)
C2 Ir1 P1 155.18(17)
C1 Ir1 P1 118.92(19)
C4 Ir1 P1 106.76(16)
C5 Ir1 P1 85.49(15)
P2 Ir1 P1 92.84(5)
P3 Ir1 P1 102.94(5)
C61 N1 P1 117.6(3)
C61 N1 Si1 113.6(3)
P1 N1 Si1 128.6(2)
C71 N2 P2 118.6(3)
C71 N2 Si1 113.1(3)
P2 N2 Si1 128.0(3)
Cl2 CX1 Cl3 120.1(8)
Cl2 CX1 Cl1 106.5(7)
Cl3 CX1 Cl1 105.7(6)
Cl2 CX1 HX1 108.0
Cl3 CX1 HX1 108.0
Cl1 CX1 HX1 108.0
Cl8A CX3A Cl7A 109.5(12)
Cl8A CX3A Cl9A 111.1(12)
Cl7A CX3A Cl9A 107.2(12)
Cl8A CX3A HX3A 109.7
Cl7A CX3A HX3A 109.7
Cl9A CX3A HX3A 109.7
Cl7B CX3B Cl9B 99.8(15)
Cl7B CX3B Cl8B 122(2)
Cl9B CX3B Cl8B 97.4(15)
Cl7B CX3B HX3B 111.7
Cl9B CX3B HX3B 111.7
Cl8B CX3B HX3B 111.7
Cl11 CX4 Cl12 109.8(9)
Cl11 CX4 Cl10 108.3(8)
Cl12 CX4 Cl10 107.6(8)
Cl11 CX4 HX4 110.4
Cl12 CX4 HX4 110.4
Cl10 CX4 HX4 110.4
Cl14 CX5 Cl13 111.2(4)
Cl14 CX5 Cl15 110.9(4)
Cl13 CX5 Cl15 108.6(4)
Cl14 CX5 HX5 108.7
Cl13 CX5 HX5 108.7
Cl15 CX5 HX5 108.7
Cl18 CX6 Cl17 107.2(6)
Cl18 CX6 Cl16 108.7(6)
Cl17 CX6 Cl16 111.1(7)
Cl18 CX6 HX6 109.9
Cl17 CX6 HX6 109.9
Cl16 CX6 HX6 109.9

loop_
_geom_bond_atom_site_label_1
_geom_bond_atom_site_label_2
_geom_bond_distance
CX2A Cl4A 1.712(13)
CX2A Cl6A 1.738(12)
CX2A Cl5A 1.760(13)
CX2A HX2A 0.9900
CX2B Cl6B 1.738(19)
CX2B Cl4B 1.748(18)
CX2B Cl5B 1.759(18)
CX2B HX2B 0.9900
C81 Si1 1.848(7)
C81 H1A 0.9700
C81 H1B 0.9700
C81 H1C 0.9700
C82 Si1 1.869(7)
C82 H2A 0.9700
C82 H2B 0.9700
C82 H2C 0.9700
C27 C28 1.378(8)
C27 C32 1.401(8)
C27 P1 1.848(6)
C28 C29 1.394(9)
C28 H28 0.9400
C29 C30 1.355(10)
C29 H29 0.9400
C30 C31 1.395(11)
C30 H30 0.9400
C31 C32 1.387(9)
C31 H31 0.9400
C32 H32 0.9400
C21 C22 1.379(8)
C21 C26 1.405(7)
C21 P1 1.834(6)
C22 C23 1.389(8)
C22 H22 0.9400
C23 C24 1.380(10)
C23 H23 0.9400
C24 C25 1.387(11)
C24 H24 0.9400
C25 C26 1.388(9)
C25 H25 0.9400
C26 H26 0.9400
C41 C42 1.374(8)
C41 C46 1.390(8)
C41 P2 1.836(5)
C42 C43 1.381(8)
C42 H42 0.9400
C43 C44 1.381(10)
C43 H43 0.9400
C44 C45 1.364(10)
C44 H44 0.9400
C45 C46 1.386(8)
C45 H45 0.9400
C46 H46 0.9400
C47 C48 1.386(8)
C47 C52 1.395(8)
C47 P2 1.839(6)
C52 C51 1.383(10)
C52 H52 0.9400
C51 C50 1.372(11)
C51 H51 0.9400
C50 C49 1.358(11)
C50 H50 0.9400
C49 C48 1.390(9)
C49 H49 0.9400
C48 H48 0.9400
C61 C62 1.374(9)
C61 C66 1.397(8)
C61 N1 1.461(6)
C66 C65 1.386(8)
C66 H66 0.9400
C65 C64 1.374(10)
C65 H65 0.9400
C64 C63 1.380(10)
C64 C67 1.518(8)
C63 C62 1.399(8)
C63 H63 0.9400
C62 H62 0.9400
C67 H67A 0.9700
C67 H67B 0.9700
C67 H67C 0.9700
C71 C72 1.380(8)
C71 C76 1.396(8)
C71 N2 1.458(7)
C72 C73 1.380(8)
C72 H72 0.9400
C73 C74 1.391(10)
C73 H73 0.9400
C74 C75 1.390(10)
C74 C77 1.517(9)
C75 C76 1.386(9)
C75 H75 0.9400
C76 H76 0.9400
C77 H77A 0.9700
C77 H77B 0.9700
C77 H77C 0.9700
C5 C4 1.360(9)
C5 C6 1.505(10)
C5 Ir1 2.290(6)
C5 H5 0.9900
C4 C3 1.528(8)
C4 Ir1 2.285(5)
C4 H4 0.9900
C3 C12 1.505(8)
C3 C2 1.530(8)
C3 H3 0.9900
C2 C1 1.430(9)
C2 Ir1 2.166(5)
C2 H2 0.9900
C1 C6 1.504(9)
C1 Ir1 2.179(6)
C1 H1 0.9900
C6 C7 1.515(8)
C6 H6 0.9900
C7 C8 1.371(9)
C7 C12 1.394(9)
C8 F1 1.343(8)
C8 C9 1.382(9)
C9 F2 1.350(8)
C9 C10 1.368(11)
C10 F3 1.346(7)
C10 C11 1.381(10)
C11 F4 1.343(8)
C11 C12 1.382(8)
C91 O1 1.438(8)
C91 H91A 0.9700
C91 H91B 0.9700
C91 H91C 0.9700
C92 O2 1.441(8)
C92 H92A 0.9700
C92 H92B 0.9700
C92 H92C 0.9700
C93 O3 1.452(7)
C93 H93A 0.9700
C93 H93B 0.9700
C93 H93C 0.9700
O1 P3 1.581(5)
O2 P3 1.589(4)
O3 P3 1.589(4)
Si1 N2 1.761(5)
Si1 N1 1.765(5)
P1 N1 1.709(4)
P1 Ir1 2.3372(13)
P2 N2 1.691(5)
P2 Ir1 2.3001(14)
P3 Ir1 2.3173(15)
CX1 Cl2 1.653(11)
CX1 Cl3 1.684(12)
CX1 Cl1 1.816(13)
CX1 HX1 0.9900
CX3A Cl8A 1.745(15)
CX3A Cl7A 1.749(16)
CX3A Cl9A 1.759(15)
CX3A HX3A 0.9900
CX3B Cl7B 1.715(18)
CX3B Cl9B 1.74(2)
CX3B Cl8B 1.74(2)
CX3B HX3B 0.9900
CX4 Cl11 1.709(16)
CX4 Cl12 1.757(14)
CX4 Cl10 1.765(16)
CX4 HX4 0.9900
CX5 Cl14 1.739(7)
CX5 Cl13 1.747(7)
CX5 Cl15 1.752(9)
CX5 HX5 0.9900
CX6 Cl18 1.707(10)
CX6 Cl17 1.712(11)
CX6 Cl16 1.739(11)
CX6 HX6 0.9900

loop_
_geom_torsion_atom_site_label_1
_geom_torsion_atom_site_label_2
_geom_torsion_atom_site_label_3
_geom_torsion_atom_site_label_4
_geom_torsion
C32 C27 C28 C29 1.5(8)
P1 C27 C28 C29 177.9(5)
C27 C28 C29 C30 -2.3(9)
C28 C29 C30 C31 1.4(10)
C29 C30 C31 C32 0.1(10)
C30 C31 C32 C27 -0.7(9)
C28 C27 C32 C31 0.0(8)
P1 C27 C32 C31 -176.3(5)
C26 C21 C22 C23 -0.5(8)
P1 C21 C22 C23 174.3(5)
C21 C22 C23 C24 0.0(10)
C22 C23 C24 C25 0.9(11)
C23 C24 C25 C26 -1.3(11)
C24 C25 C26 C21 0.8(10)
C22 C21 C26 C25 0.1(9)
P1 C21 C26 C25 -174.6(5)
C46 C41 C42 C43 0.3(9)
P2 C41 C42 C43 176.6(5)
C41 C42 C43 C44 1.5(10)
C42 C43 C44 C45 -1.8(11)
C43 C44 C45 C46 0.3(12)
C44 C45 C46 C41 1.5(11)
C42 C41 C46 C45 -1.8(10)
P2 C41 C46 C45 -178.0(5)
C48 C47 C52 C51 1.0(9)
P2 C47 C52 C51 -176.8(5)
C47 C52 C51 C50 -1.6(10)
C52 C51 C50 C49 1.5(12)
C51 C50 C49 C48 -1.0(12)
C52 C47 C48 C49 -0.5(9)
P2 C47 C48 C49 177.3(5)
C50 C49 C48 C47 0.5(11)
C62 C61 C66 C65 -1.6(9)
N1 C61 C66 C65 -178.9(5)
C61 C66 C65 C64 0.7(9)
C66 C65 C64 C63 0.0(10)
C66 C65 C64 C67 -179.0(6)
C65 C64 C63 C62 0.2(10)
C67 C64 C63 C62 179.2(6)
C66 C61 C62 C63 1.7(9)
N1 C61 C62 C63 179.1(5)
C64 C63 C62 C61 -1.1(10)
C76 C71 C72 C73 0.7(9)
N2 C71 C72 C73 -177.9(5)
C71 C72 C73 C74 0.5(9)
C72 C73 C74 C75 -1.3(10)
C72 C73 C74 C77 177.4(7)
C73 C74 C75 C76 0.9(11)
C77 C74 C75 C76 -177.7(7)
C74 C75 C76 C71 0.2(11)
C72 C71 C76 C75 -1.1(10)
N2 C71 C76 C75 177.6(6)
C6 C5 C4 C3 -0.8(7)
Ir1 C5 C4 C3 89.5(4)
C6 C5 C4 Ir1 -90.3(5)
C5 C4 C3 C12 52.9(6)
Ir1 C4 C3 C12 126.8(4)
C5 C4 C3 C2 -60.8(6)
Ir1 C4 C3 C2 13.2(4)
C12 C3 C2 C1 -54.4(6)
C4 C3 C2 C1 60.0(6)
C12 C3 C2 Ir1 -128.4(4)
C4 C3 C2 Ir1 -14.1(5)
C3 C2 C1 C6 0.9(7)
Ir1 C2 C1 C6 95.5(5)
C3 C2 C1 Ir1 -94.6(4)
C2 C1 C6 C5 -61.3(6)
Ir1 C1 C6 C5 12.2(5)
C2 C1 C6 C7 53.9(7)
Ir1 C1 C6 C7 127.4(5)
C4 C5 C6 C1 62.6(6)
Ir1 C5 C6 C1 -11.5(4)
C4 C5 C6 C7 -51.5(7)
Ir1 C5 C6 C7 -125.6(5)
C1 C6 C7 C8 121.0(7)
C5 C6 C7 C8 -132.5(7)
C1 C6 C7 C12 -55.6(7)
C5 C6 C7 C12 50.9(7)
C12 C7 C8 F1 178.5(6)
C6 C7 C8 F1 2.1(12)
C12 C7 C8 C9 0.4(11)
C6 C7 C8 C9 -176.0(7)
F1 C8 C9 F2 0.6(11)
C7 C8 C9 F2 178.7(7)
F1 C8 C9 C10 -179.3(7)
C7 C8 C9 C10 -1.1(11)
F2 C9 C10 F3 0.8(11)
C8 C9 C10 F3 -179.4(7)
F2 C9 C10 C11 -180.0(6)
C8 C9 C10 C11 -0.2(11)
F3 C10 C11 F4 -0.8(10)
C9 C10 C11 F4 180.0(6)
F3 C10 C11 C12 -178.6(6)
C9 C10 C11 C12 2.1(10)
F4 C11 C12 C7 179.4(6)
C10 C11 C12 C7 -2.8(9)
F4 C11 C12 C3 -3.6(10)
C10 C11 C12 C3 174.2(6)
C8 C7 C12 C11 1.6(9)
C6 C7 C12 C11 178.5(6)
C8 C7 C12 C3 -175.8(6)
C6 C7 C12 C3 1.1(8)
C4 C3 C12 C11 130.0(6)
C2 C3 C12 C11 -123.4(6)
C4 C3 C12 C7 -52.9(7)
C2 C3 C12 C7 53.7(7)
C22 C21 P1 N1 -97.2(5)
C26 C21 P1 N1 77.4(5)
C22 C21 P1 C27 154.0(4)
C26 C21 P1 C27 -31.5(5)
C22 C21 P1 Ir1 31.0(5)
C26 C21 P1 Ir1 -154.5(4)
C28 C27 P1 N1 37.2(5)
C32 C27 P1 N1 -146.6(4)
C28 C27 P1 C21 144.0(4)
C32 C27 P1 C21 -39.7(5)
C28 C27 P1 Ir1 -91.8(4)
C32 C27 P1 Ir1 84.4(5)
C42 C41 P2 N2 -93.2(5)
C46 C41 P2 N2 82.9(5)
C42 C41 P2 C47 158.0(5)
C46 C41 P2 C47 -25.8(6)
C42 C41 P2 Ir1 34.9(6)
C46 C41 P2 Ir1 -149.0(4)
C48 C47 P2 N2 28.5(5)
C52 C47 P2 N2 -153.7(5)
C48 C47 P2 C41 137.2(5)
C52 C47 P2 C41 -45.1(5)
C48 C47 P2 Ir1 -98.4(5)
C52 C47 P2 Ir1 79.3(5)
C91 O1 P3 O2 -45.9(6)
C91 O1 P3 O3 61.4(7)
C91 O1 P3 Ir1 -179.2(6)
C92 O2 P3 O1 162.9(5)
C92 O2 P3 O3 53.5(6)
C92 O2 P3 Ir1 -69.7(5)
C93 O3 P3 O1 -62.6(6)
C93 O3 P3 O2 40.3(6)
C93 O3 P3 Ir1 173.3(6)
C62 C61 N1 P1 86.8(6)
C66 C61 N1 P1 -95.9(6)
C62 C61 N1 Si1 -98.2(6)
C66 C61 N1 Si1 79.1(6)
C21 P1 N1 C61 -41.0(5)
C27 P1 N1 C61 65.4(5)
Ir1 P1 N1 C61 -167.9(3)
C21 P1 N1 Si1 144.8(4)
C27 P1 N1 Si1 -108.7(4)
Ir1 P1 N1 Si1 18.0(4)
N2 Si1 N1 C61 141.8(4)
C81 Si1 N1 C61 -93.2(5)
C82 Si1 N1 C61 25.1(5)
N2 Si1 N1 P1 -43.9(4)
C81 Si1 N1 P1 81.1(4)
C82 Si1 N1 P1 -160.6(4)
C72 C71 N2 P2 -82.7(6)
C76 C71 N2 P2 98.6(6)
C72 C71 N2 Si1 91.4(6)
C76 C71 N2 Si1 -87.2(6)
C41 P2 N2 C71 -23.6(4)
C47 P2 N2 C71 83.1(4)
Ir1 P2 N2 C71 -151.4(3)
C41 P2 N2 Si1 163.2(3)
C47 P2 N2 Si1 -90.1(4)
Ir1 P2 N2 Si1 35.4(4)
N1 Si1 N2 C71 -160.2(4)
C81 Si1 N2 C71 74.8(5)
C82 Si1 N2 C71 -43.4(5)
N1 Si1 N2 P2 13.3(4)
C81 Si1 N2 P2 -111.7(4)
C82 Si1 N2 P2 130.1(4)
